data_4116959
loop_
_publ_author_name
'Dmitry G. Gusev'
'Rainer H\"ubener'
'Peter Burger'
'Olli Orama'
'Heinz Berke'

_publ_section_title
;
 Synthesis, Structural Diversity, Dynamics, and Acidity of the M(II) and
 M(IV) Complexes [MH3(PR3)4]+ (M = Fe, Ru, Os; R = Me, Et)
;
_journal_name_full 'Journal of the American Chemical Society'
_journal_page_first 3716
_journal_page_last 3731
_journal_paper_doi 10.1021/ja963692t
_journal_volume 119
_journal_year 1997
_chemical_formula_sum 'C36 H59 B Os P4'
_chemical_formula_weight 816.72
_chemical_name_systematic
; 
 ? 
;
_space_group_IT_number 14
_symmetry_cell_setting monoclinic
_symmetry_space_group_name_Hall '-P 2ybc'
_symmetry_space_group_name_H-M 'P 1 21/c 1'
_atom_sites_solution_hydrogens geom
_atom_sites_solution_primary heavy
_atom_sites_solution_secondary difmap
_audit_creation_method SHELXL
_cell_angle_alpha 90.00
_cell_angle_beta 110.62(1)
_cell_angle_gamma 90.00
_cell_formula_units_Z 4
_cell_length_a 15.901(2)
_cell_length_b 12.815(3)
_cell_length_c 20.300(3)
_cell_measurement_reflns_used 48
_cell_measurement_temperature 173(2)
_cell_measurement_theta_max 13
_cell_measurement_theta_min 8
_cell_volume 3871.6(12)
_computing_cell_refinement 'Nicolet P3'
_computing_data_collection 'Nicolet P3'
_computing_data_reduction SHELXTL-Plus
_computing_molecular_graphics SHELXTL-Plus
_computing_publication_material SHELXL-93
_computing_structure_refinement 'SHELXL-93 (Sheldrick, 1993)'
_computing_structure_solution 'SHELXS-86 (Sheldrick, 1990)'
_diffrn_ambient_temperature 173(2)
_diffrn_measurement_device 'Nicolet R3'
_diffrn_measurement_method '\w scans'
_diffrn_radiation_monochromator graphite
_diffrn_radiation_source 'fine-focus sealed tube'
_diffrn_radiation_type MoK\a
_diffrn_radiation_wavelength 0.71073
_diffrn_reflns_av_R_equivalents 0.0463
_diffrn_reflns_av_sigmaI/netI 0.0482
_diffrn_reflns_limit_h_max 20
_diffrn_reflns_limit_h_min -9
_diffrn_reflns_limit_k_max 16
_diffrn_reflns_limit_k_min -16
_diffrn_reflns_limit_l_max 24
_diffrn_reflns_limit_l_min -26
_diffrn_reflns_number 9105
_diffrn_reflns_theta_max 27.50
_diffrn_reflns_theta_min 2.10
_diffrn_standards_interval_count 100
_diffrn_standards_number 3
_exptl_absorpt_coefficient_mu 3.482
_exptl_absorpt_correction_T_max 0.997
_exptl_absorpt_correction_T_min 0.612
_exptl_absorpt_correction_type semi-empirical
_exptl_crystal_colour Colorless
_exptl_crystal_density_diffrn 1.401
_exptl_crystal_description 'Transparent blocks'
_exptl_crystal_F_000 1664
_exptl_crystal_size_max 0.7
_exptl_crystal_size_mid 0.5
_exptl_crystal_size_min 0.4
_refine_diff_density_max 6.142
_refine_diff_density_min -3.132
_refine_diff_density_rms 0.165
_refine_ls_extinction_method none
_refine_ls_goodness_of_fit_all 1.038
_refine_ls_goodness_of_fit_obs 1.070
_refine_ls_hydrogen_treatment isotropic
_refine_ls_matrix_type full
_refine_ls_number_parameters 391
_refine_ls_number_reflns 8797
_refine_ls_number_restraints 0
_refine_ls_restrained_S_all 1.075
_refine_ls_restrained_S_obs 1.070
_refine_ls_R_factor_all 0.0680
_refine_ls_R_factor_obs 0.0488
_refine_ls_shift/esd_max 0.001
_refine_ls_shift/esd_mean 0.000
_refine_ls_structure_factor_coef Fsqd
_refine_ls_weighting_details 'w=1/[\s^2^(Fo^2^)+(0.0768P)^2^+6.1059P] where P=(Fo^2^+2Fc^2^)/3'
_refine_ls_weighting_scheme calc
_refine_ls_wR_factor_all 0.1336
_refine_ls_wR_factor_obs 0.1179
_reflns_number_observed 6973
_reflns_number_total 8800
_reflns_observed_criterion >2sigma(I)
_cod_data_source_file ja963692t_3.cif
_cod_data_source_block 3a
_cod_depositor_comments
;
The following automatic conversions were performed:

'_refine_ls_weighting_scheme' value 'calc
w=1/[\s^2^(Fo^2^)+(0.0768P)^2^+6.1059P] where P=(Fo^2^+2Fc^2^)/3' was
changed to 'calc'. New tag '_refine_ls_weighting_details' was
created. The value of the new tag was set to
'w=1/[\s^2^(Fo^2^)+(0.0768P)^2^+6.1059P] where P=(Fo^2^+2Fc^2^)/3'.

Automatic conversion script
Id: cif_fix_values 3143 2015-03-26 13:38:13Z robertas 

The following automatic conversions were performed:

'_atom_sites_solution_primary' value 'heavy-atom method' was changed
to 'heavy'.

Automatic conversion script
Id: cif_fix_values 6452 2018-10-05 10:23:21Z andrius 
;
_cod_database_code 4116959

loop_
_symmetry_equiv_pos_as_xyz
'x, y, z'
'-x, y+1/2, -z+1/2'
'-x, -y, -z'
'x, -y-1/2, z-1/2'

loop_
_atom_site_aniso_label
_atom_site_aniso_U_11
_atom_site_aniso_U_22
_atom_site_aniso_U_33
_atom_site_aniso_U_23
_atom_site_aniso_U_13
_atom_site_aniso_U_12
Os 0.02673(13) 0.01803(12) 0.02691(13) -0.00092(8) 0.01259(9) 0.00008(9)
P1 0.0252(8) 0.0282(8) 0.0347(8) 0.0007(6) 0.0068(6) -0.0018(6)
P2 0.0348(9) 0.0191(7) 0.0433(9) -0.0036(6) 0.0222(7) -0.0019(6)
P3 0.0240(7) 0.0277(8) 0.0300(8) -0.0045(6) 0.0109(6) -0.0038(6)
P4 0.0347(8) 0.0205(7) 0.0266(7) 0.0002(5) 0.0160(7) 0.0022(6)
C1 0.035(4) 0.062(5) 0.053(5) -0.001(4) 0.005(4) -0.011(4)
C2 0.054(5) 0.039(4) 0.049(4) 0.011(3) 0.008(4) 0.013(3)
C3 0.041(4) 0.046(4) 0.032(3) 0.003(3) 0.003(3) 0.003(3)
C4 0.039(4) 0.039(4) 0.081(6) -0.012(4) 0.038(4) 0.001(3)
C5 0.057(5) 0.019(3) 0.099(7) -0.007(3) 0.052(5) -0.006(3)
C6 0.069(6) 0.057(5) 0.050(5) -0.011(4) 0.028(4) 0.016(4)
C7 0.029(3) 0.042(4) 0.033(3) -0.011(3) 0.016(3) -0.008(3)
C8 0.033(4) 0.063(5) 0.044(4) -0.020(4) 0.010(3) -0.015(3)
C9 0.051(4) 0.031(3) 0.049(4) 0.001(3) 0.023(4) -0.003(3)
C10 0.042(4) 0.039(4) 0.048(4) 0.004(3) 0.017(3) 0.017(3)
C11 0.047(4) 0.026(3) 0.046(4) 0.002(3) 0.023(3) -0.003(3)
C12 0.087(6) 0.026(3) 0.039(4) -0.003(3) 0.037(4) 0.003(3)
B 0.024(3) 0.024(3) 0.021(3) 0.001(2) 0.007(2) 0.001(2)
C21 0.031(3) 0.030(3) 0.022(3) 0.001(2) 0.010(2) 0.003(2)
C22 0.031(3) 0.034(3) 0.028(3) 0.001(2) 0.011(3) 0.007(3)
C23 0.052(4) 0.029(3) 0.032(3) 0.003(2) 0.017(3) 0.010(3)
C24 0.059(5) 0.028(3) 0.039(4) 0.001(3) 0.020(3) -0.004(3)
C25 0.040(4) 0.039(4) 0.045(4) -0.001(3) 0.020(3) -0.008(3)
C26 0.024(3) 0.032(3) 0.033(3) 0.002(2) 0.005(3) 0.001(2)
C31 0.022(3) 0.027(3) 0.024(3) -0.002(2) 0.008(2) -0.002(2)
C32 0.028(3) 0.036(3) 0.020(3) 0.000(2) 0.006(2) 0.003(2)
C33 0.030(3) 0.045(4) 0.034(3) -0.009(3) 0.014(3) 0.001(3)
C34 0.028(3) 0.038(4) 0.044(4) -0.014(3) 0.011(3) 0.004(3)
C35 0.044(4) 0.031(3) 0.039(4) 0.004(3) 0.015(3) 0.006(3)
C36 0.041(4) 0.028(3) 0.039(4) 0.005(3) 0.021(3) 0.003(3)
C41 0.035(3) 0.023(3) 0.024(3) 0.001(2) 0.011(2) 0.001(2)
C42 0.040(4) 0.031(3) 0.030(3) -0.002(2) 0.010(3) -0.001(3)
C43 0.063(5) 0.034(3) 0.024(3) -0.002(3) 0.004(3) -0.005(3)
C44 0.080(6) 0.030(3) 0.025(3) -0.004(2) 0.024(3) -0.007(3)
C45 0.058(5) 0.026(3) 0.036(3) -0.003(3) 0.026(3) -0.006(3)
C46 0.040(3) 0.022(3) 0.034(3) -0.005(2) 0.019(3) -0.003(2)
C51 0.021(3) 0.029(3) 0.026(3) -0.005(2) 0.008(2) 0.003(2)
C52 0.036(4) 0.032(3) 0.042(4) -0.007(3) 0.022(3) 0.000(3)
C53 0.033(4) 0.037(4) 0.064(5) -0.018(3) 0.026(4) -0.008(3)
C54 0.026(4) 0.057(5) 0.060(5) -0.026(4) 0.003(3) 0.008(3)
C55 0.038(4) 0.054(4) 0.035(4) -0.009(3) 0.001(3) 0.009(3)
C56 0.034(4) 0.043(4) 0.031(3) -0.004(3) 0.003(3) 0.007(3)

loop_
_atom_site_label
_atom_site_type_symbol
_atom_site_fract_x
_atom_site_fract_y
_atom_site_fract_z
_atom_site_U_iso_or_equiv
_atom_site_thermal_displace_type
_atom_site_occupancy
_atom_site_calc_flag
_atom_site_refinement_flags
Os Os 0.21081(2) 0.23643(2) 0.141196(11) 0.02305(8) Uani 1 d .
P1 P 0.11200(11) 0.25248(12) 0.02226(9) 0.0304(3) Uani 1 d .
P2 P 0.16423(12) 0.38133(12) 0.19019(9) 0.0301(3) Uani 1 d .
P3 P 0.32891(10) 0.31790(12) 0.11119(8) 0.0268(3) Uani 1 d .
P4 P 0.24837(11) 0.06232(11) 0.13331(8) 0.0259(3) Uani 1 d .
C1 C 0.0181(5) 0.1616(7) -0.0018(4) 0.053(2) Uani 1 d .
H1A H -0.0188(5) 0.1723(7) -0.0502(4) 0.080 Uiso 1 d R
H1B H 0.0403(5) 0.0913(7) 0.0045(4) 0.080 Uiso 1 d R
H1C H -0.0168(5) 0.1737(7) 0.0276(4) 0.080 Uiso 1 d R
C2 C 0.0543(6) 0.3755(6) -0.0081(4) 0.050(2) Uani 1 d .
H2A H 0.0172(6) 0.3694(6) -0.0569(4) 0.080 Uiso 1 d R
H2B H 0.0174(6) 0.3922(6) 0.0191(4) 0.080 Uiso 1 d R
H2C H 0.0977(6) 0.4299(6) -0.0027(4) 0.080 Uiso 1 d R
C3 C 0.1530(5) 0.2269(6) -0.0487(4) 0.042(2) Uani 1 d .
H3A H 0.1050(5) 0.2368(6) -0.0929(4) 0.080 Uiso 1 d R
H3B H 0.2012(5) 0.2741(6) -0.0454(4) 0.080 Uiso 1 d R
H3C H 0.1743(5) 0.1563(6) -0.0454(4) 0.080 Uiso 1 d R
C4 C 0.0440(5) 0.3904(6) 0.1715(5) 0.048(2) Uani 1 d .
H4A H 0.0311(5) 0.4517(6) 0.1935(5) 0.080 Uiso 1 d R
H4B H 0.0133(5) 0.3946(6) 0.1215(5) 0.080 Uiso 1 d R
H4C H 0.0239(5) 0.3297(6) 0.1894(5) 0.080 Uiso 1 d R
C5 C 0.1915(6) 0.5133(5) 0.1759(5) 0.052(2) Uani 1 d .
H5A H 0.1661(6) 0.5604(5) 0.2006(5) 0.080 Uiso 1 d R
H5B H 0.2556(6) 0.5216(5) 0.1927(5) 0.080 Uiso 1 d R
H5C H 0.1674(6) 0.5283(5) 0.1264(5) 0.080 Uiso 1 d R
C6 C 0.2057(6) 0.3772(7) 0.2853(4) 0.057(2) Uani 1 d .
H6A H 0.1853(6) 0.4376(7) 0.3034(4) 0.080 Uiso 1 d R
H6B H 0.1838(6) 0.3153(7) 0.3006(4) 0.080 Uiso 1 d R
H6C H 0.2702(6) 0.3762(7) 0.3025(4) 0.080 Uiso 1 d R
C7 C 0.3858(4) 0.2403(5) 0.0634(3) 0.0335(14) Uani 1 d .
H7A H 0.4311(4) 0.2820(5) 0.0549(3) 0.080 Uiso 1 d R
H7B H 0.4134(4) 0.1805(5) 0.0911(3) 0.080 Uiso 1 d R
H7C H 0.3428(4) 0.2177(5) 0.0193(3) 0.080 Uiso 1 d R
C8 C 0.4236(5) 0.3582(7) 0.1881(4) 0.048(2) Uani 1 d .
H8A H 0.4687(5) 0.3901(7) 0.1734(4) 0.080 Uiso 1 d R
H8B H 0.4037(5) 0.4072(7) 0.2153(4) 0.080 Uiso 1 d R
H8C H 0.4485(5) 0.2979(7) 0.2164(4) 0.080 Uiso 1 d R
C9 C 0.3069(5) 0.4372(5) 0.0592(4) 0.042(2) Uani 1 d .
H9A H 0.3607(5) 0.4593(5) 0.0520(4) 0.080 Uiso 1 d R
H9B H 0.2607(5) 0.4243(5) 0.0145(4) 0.080 Uiso 1 d R
H9C H 0.2875(5) 0.4909(5) 0.0836(4) 0.080 Uiso 1 d R
C10 C 0.3514(5) 0.0203(6) 0.2018(4) 0.043(2) Uani 1 d .
H10A H 0.3623(5) -0.0519(6) 0.1951(4) 0.080 Uiso 1 d R
H10B H 0.4008(5) 0.0616(6) 0.1999(4) 0.080 Uiso 1 d R
H10C H 0.3453(5) 0.0291(6) 0.2469(4) 0.080 Uiso 1 d R
C11 C 0.1677(5) -0.0255(5) 0.1500(4) 0.038(2) Uani 1 d .
H11A H 0.1847(5) -0.0966(5) 0.1464(4) 0.080 Uiso 1 d R
H11B H 0.1666(5) -0.0132(5) 0.1963(4) 0.080 Uiso 1 d R
H11C H 0.1091(5) -0.0129(5) 0.1158(4) 0.080 Uiso 1 d R
C12 C 0.2581(6) 0.0013(5) 0.0558(4) 0.047(2) Uani 1 d .
H12A H 0.2742(6) -0.0707(5) 0.0656(4) 0.080 Uiso 1 d R
H12B H 0.2017(6) 0.0061(5) 0.0175(4) 0.080 Uiso 1 d R
H12C H 0.3037(6) 0.0364(5) 0.0433(4) 0.080 Uiso 1 d R
B B 0.2786(4) -0.2300(5) 0.4008(3) 0.0231(12) Uani 1 d .
C21 C 0.3009(4) -0.1090(5) 0.3869(3) 0.0273(12) Uani 1 d .
C22 C 0.2359(4) -0.0308(5) 0.3640(3) 0.0309(13) Uani 1 d .
H22A H 0.1738(4) -0.0502(5) 0.3506(3) 0.080 Uiso 1 d R
C23 C 0.2579(5) 0.0736(5) 0.3597(3) 0.0369(15) Uani 1 d .
H23A H 0.2109(5) 0.1243(5) 0.3420(3) 0.080 Uiso 1 d R
C24 C 0.3457(5) 0.1050(5) 0.3804(4) 0.041(2) Uani 1 d .
H24A H 0.3603(5) 0.1774(5) 0.3785(4) 0.080 Uiso 1 d R
C25 C 0.4129(5) 0.0318(5) 0.4045(4) 0.040(2) Uani 1 d .
H25A H 0.4748(5) 0.0527(5) 0.4189(4) 0.080 Uiso 1 d R
C26 C 0.3906(4) -0.0735(5) 0.4070(3) 0.0314(13) Uani 1 d .
H26A H 0.4382(4) -0.1238(5) 0.4235(3) 0.080 Uiso 1 d R
C31 C 0.3470(4) -0.3151(4) 0.3859(3) 0.0243(11) Uani 1 d .
C32 C 0.3734(4) -0.3080(5) 0.3276(3) 0.0285(12) Uani 1 d .
H32A H 0.3577(4) -0.2464(5) 0.2989(3) 0.080 Uiso 1 d R
C33 C 0.4222(4) -0.3869(5) 0.3092(3) 0.0355(14) Uani 1 d .
H33A H 0.4385(4) -0.3791(5) 0.2682(3) 0.080 Uiso 1 d R
C34 C 0.4461(4) -0.4764(5) 0.3497(4) 0.0371(15) Uani 1 d .
H34A H 0.4795(4) -0.5306(5) 0.3373(4) 0.080 Uiso 1 d R
C35 C 0.4225(5) -0.4865(5) 0.4084(4) 0.038(2) Uani 1 d .
H35A H 0.4396(5) -0.5477(5) 0.4374(4) 0.080 Uiso 1 d R
C36 C 0.3734(5) -0.4078(5) 0.4256(4) 0.0340(14) Uani 1 d .
H36A H 0.3561(5) -0.4170(5) 0.4660(4) 0.080 Uiso 1 d R
C41 C 0.2847(4) -0.2303(4) 0.4832(3) 0.0270(12) Uani 1 d .
C42 C 0.3679(5) -0.2363(5) 0.5386(3) 0.0344(14) Uani 1 d .
H42A H 0.4215(5) -0.2440(5) 0.5276(3) 0.080 Uiso 1 d R
C43 C 0.3744(6) -0.2319(5) 0.6084(4) 0.044(2) Uani 1 d .
H43A H 0.4324(6) -0.2359(5) 0.6450(4) 0.080 Uiso 1 d R
C44 C 0.2988(6) -0.2212(5) 0.6261(4) 0.043(2) Uani 1 d .
H44A H 0.3035(6) -0.2193(5) 0.6746(4) 0.080 Uiso 1 d R
C45 C 0.2161(5) -0.2135(5) 0.5734(3) 0.038(2) Uani 1 d .
H45A H 0.1629(5) -0.2055(5) 0.5850(3) 0.080 Uiso 1 d R
C46 C 0.2093(5) -0.2172(4) 0.5029(3) 0.0302(13) Uani 1 d .
H46A H 0.1512(5) -0.2107(4) 0.4668(3) 0.080 Uiso 1 d R
C51 C 0.1793(4) -0.2694(5) 0.3459(3) 0.0256(11) Uani 1 d .
C52 C 0.1300(5) -0.3493(5) 0.3609(4) 0.0348(14) Uani 1 d .
H52A H 0.1517(5) -0.3801(5) 0.4069(4) 0.080 Uiso 1 d R
C53 C 0.0499(5) -0.3862(6) 0.3116(4) 0.042(2) Uani 1 d .
H53A H 0.0173(5) -0.4403(6) 0.3248(4) 0.080 Uiso 1 d R
C54 C 0.0170(5) -0.3470(6) 0.2451(4) 0.051(2) Uani 1 d .
H54A H -0.0383(5) -0.3725(6) 0.2116(4) 0.080 Uiso 1 d R
C55 C 0.0659(5) -0.2695(6) 0.2269(4) 0.046(2) Uani 1 d .
H55A H 0.0448(5) -0.2417(6) 0.1799(4) 0.080 Uiso 1 d R
C56 C 0.1453(5) -0.2312(5) 0.2763(3) 0.0379(15) Uani 1 d .
H56A H 0.1778(5) -0.1771(5) 0.2628(3) 0.080 Uiso 1 d R
H1 H 0.1166(58) 0.1852(72) 0.1279(44) 0.067(26) Uiso 1 d .
H2 H 0.3197(75) 0.2550(69) 0.1988(57) 0.082(35) Uiso 1 d .
H3 H 0.2700(84) 0.1993(100) 0.2390(63) 0.121(42) Uiso 1 d .

loop_
_atom_type_symbol
_atom_type_description
_atom_type_scat_dispersion_real
_atom_type_scat_dispersion_imag
_atom_type_scat_source
C C 0.0033 0.0016 'International Tables Vol C Tables 4.2.6.8 and 6.1.1.4'
H H 0.0000 0.0000 'International Tables Vol C Tables 4.2.6.8 and 6.1.1.4'
B B 0.0013 0.0007 'International Tables Vol C Tables 4.2.6.8 and 6.1.1.4'
P P 0.1023 0.0942 'International Tables Vol C Tables 4.2.6.8 and 6.1.1.4'
Os Os -1.2165 7.6030 'International Tables Vol C Tables 4.2.6.8 and 6.1.1.4'

loop_
_geom_angle_atom_site_label_1
_geom_angle_atom_site_label_2
_geom_angle_atom_site_label_3
_geom_angle
H1 Os H2 147.2(48)
H1 Os H3 99.4(49)
H2 Os H3 48.0(45)
H1 Os P4 80.8(33)
H2 Os P4 87.6(30)
H3 Os P4 78.0(38)
H1 Os P2 88.8(33)
H2 Os P2 89.7(32)
H3 Os P2 82.6(37)
P4 Os P2 156.05(6)
H1 Os P1 67.2(31)
H2 Os P1 145.0(37)
H3 Os P1 166.3(38)
P4 Os P1 96.12(5)
P2 Os P1 99.63(6)
H1 Os P3 157.0(30)
H2 Os P3 55.1(36)
H3 Os P3 103.0(38)
P4 Os P3 99.00(5)
P2 Os P3 98.91(5)
P1 Os P3 90.05(6)
C3 P1 C1 99.3(4)
C3 P1 C2 99.6(4)
C1 P1 C2 101.3(4)
C3 P1 Os 119.9(2)
C1 P1 Os 113.8(3)
C2 P1 Os 119.5(3)
C5 P2 C6 100.5(4)
C5 P2 C4 101.7(4)
C6 P2 C4 100.7(4)
C5 P2 Os 123.1(3)
C6 P2 Os 112.3(3)
C4 P2 Os 115.4(2)
C9 P3 C8 101.0(4)
C9 P3 C7 100.3(3)
C8 P3 C7 101.2(3)
C9 P3 Os 120.2(3)
C8 P3 Os 112.9(3)
C7 P3 Os 118.2(2)
C12 P4 C10 101.9(4)
C12 P4 C11 100.1(3)
C10 P4 C11 100.3(3)
C12 P4 Os 125.1(2)
C10 P4 Os 114.5(2)
C11 P4 Os 111.3(2)
C21 B C41 103.9(4)
C21 B C31 113.6(5)
C41 B C31 112.4(5)
C21 B C51 112.6(5)
C41 B C51 112.6(5)
C31 B C51 102.1(4)
C22 C21 C26 114.7(6)
C22 C21 B 123.9(6)
C26 C21 B 120.8(5)
C23 C22 C21 122.6(6)
C24 C23 C22 120.9(6)
C23 C24 C25 119.3(6)
C24 C25 C26 119.6(7)
C25 C26 C21 122.9(6)
C32 C31 C36 115.0(5)
C32 C31 B 122.1(5)
C36 C31 B 122.4(5)
C31 C32 C33 122.7(6)
C34 C33 C32 120.1(6)
C35 C34 C33 119.4(6)
C34 C35 C36 119.8(6)
C35 C36 C31 123.1(6)
C46 C41 C42 115.9(6)
C46 C41 B 122.8(5)
C42 C41 B 121.1(6)
C43 C42 C41 121.8(7)
C44 C43 C42 120.9(7)
C45 C44 C43 119.1(6)
C44 C45 C46 120.2(7)
C45 C46 C41 122.1(6)
C52 C51 C56 115.4(6)
C52 C51 B 123.7(5)
C56 C51 B 120.4(5)
C51 C52 C53 122.4(7)
C54 C53 C52 121.4(7)
C53 C54 C55 118.2(7)
C54 C55 C56 120.6(7)
C55 C56 C51 121.9(7)

loop_
_geom_bond_atom_site_label_1
_geom_bond_atom_site_label_2
_geom_bond_distance
Os H1 1.57(9)
Os H2 1.73(11)
Os H3 1.93(12)
Os P4 2.330(2)
Os P2 2.346(2)
Os P1 2.381(2)
Os P3 2.407(2)
P1 C3 1.807(8)
P1 C1 1.819(8)
P1 C2 1.820(7)
P2 C5 1.794(7)
P2 C6 1.808(8)
P2 C4 1.818(7)
P3 C9 1.821(7)
P3 C8 1.821(7)
P3 C7 1.835(6)
P4 C12 1.811(6)
P4 C10 1.817(7)
P4 C11 1.826(7)
B C21 1.636(9)
B C41 1.640(8)
B C31 1.642(9)
B C51 1.660(8)
C21 C22 1.396(8)
C21 C26 1.414(9)
C22 C23 1.394(9)
C23 C24 1.369(11)
C24 C25 1.376(10)
C25 C26 1.400(9)
C31 C32 1.390(8)
C31 C36 1.414(8)
C32 C33 1.403(9)
C33 C34 1.384(10)
C34 C35 1.377(10)
C35 C36 1.393(9)
C41 C46 1.401(9)
C41 C42 1.405(9)
C42 C43 1.385(9)
C43 C44 1.378(12)
C44 C45 1.376(11)
C45 C46 1.397(9)
C51 C52 1.387(9)
C51 C56 1.410(9)
C52 C53 1.396(9)
C53 C54 1.361(11)
C54 C55 1.389(12)
C55 C56 1.396(10)
